data_4516699
loop_
_publ_author_name
'Zhang, Ming'
'Sun, Wangsheng'
'Zhu, Gongming'
'Bao, Guangjun'
'Zhang, Bangzhi'
'Hong, Liang'
'Li, Min'
'Wang, Rui'

_publ_section_title
;
 Enantioselective Dearomative Arylation of Isoquinolines
;
_journal_issue 8
_journal_name_full 'ACS Catalysis'
_journal_page_first 5290
_journal_paper_doi 10.1021/acscatal.6b01693
_journal_volume 6
_journal_year 2016
_chemical_absolute_configuration unk
_chemical_formula_moiety 'C22 H21 Cl N2 O2'
_chemical_formula_sum 'C23 H21 Cl N O2'
_chemical_formula_weight 378.86
_space_group_crystal_system orthorhombic
_space_group_IT_number 19
_space_group_name_Hall 'P 2ac 2ab'
_space_group_name_H-M_alt 'P 21 21 21'
_atom_sites_solution_hydrogens geom
_audit_creation_date 2016-01-07
_audit_creation_method
;
Olex2 1.2
(compiled 2015.09.30 svn.r3233 for OlexSys, GUI svn.r5103)
;
_cell_angle_alpha 90
_cell_angle_beta 90
_cell_angle_gamma 90
_cell_formula_units_Z 4
_cell_length_a 9.5413(5)
_cell_length_b 12.5331(12)
_cell_length_c 16.6646(14)
_cell_measurement_reflns_used 1028
_cell_measurement_temperature 295.14(10)
_cell_measurement_theta_max 21.4000
_cell_measurement_theta_min 4.0610
_cell_volume 1992.8(3)
_computing_cell_refinement
;
CrysAlisPro, Agilent Technologies,
Version 1.171.37.35 (release 13-08-2014 CrysAlis171 .NET)
(compiled Aug 13 2014,18:06:01)
;
_computing_data_collection
;
CrysAlisPro, Agilent Technologies,
Version 1.171.37.35 (release 13-08-2014 CrysAlis171 .NET)
(compiled Aug 13 2014,18:06:01)
;
_computing_data_reduction
;
CrysAlisPro, Agilent Technologies,
Version 1.171.37.35 (release 13-08-2014 CrysAlis171 .NET)
(compiled Aug 13 2014,18:06:01)
;
_computing_molecular_graphics 'Olex2 (Dolomanov et al., 2009)'
_computing_publication_material 'Olex2 (Dolomanov et al., 2009)'
_computing_structure_refinement 'ShelXL (Sheldrick, 2015)'
_computing_structure_solution 'ShelXS (Sheldrick, 2008)'
_diffrn_ambient_environment air
_diffrn_ambient_temperature 295.14(10)
_diffrn_detector 'CCD plate'
_diffrn_detector_area_resol_mean 16.0733
_diffrn_detector_type Eos
_diffrn_measured_fraction_theta_full 0.996
_diffrn_measured_fraction_theta_max 0.996
_diffrn_measurement_details
;
#__ type_ start__ end____ width___ exp.time_
  1 omega   35.00   87.80   1.2000   10.0000
omega____ theta____ kappa____ phi______ frames
    -       20.4291  178.0000   90.0000 44

#__ type_ start__ end____ width___ exp.time_
  2 omega  -20.00   58.00   1.2000   10.0000
omega____ theta____ kappa____ phi______ frames
    -       20.4291  -99.0000 -120.0000 65

#__ type_ start__ end____ width___ exp.time_
  3 omega   64.00   90.40   1.2000   10.0000
omega____ theta____ kappa____ phi______ frames
    -       20.4291   19.0000  -60.0000 22
;
_diffrn_measurement_device 'four-circle diffractometer'
_diffrn_measurement_device_type 'SuperNova, Dual, Cu at zero, Eos'
_diffrn_measurement_method '\w scans'
_diffrn_orient_matrix_UB_11 0.0166418000
_diffrn_orient_matrix_UB_12 0.0463011000
_diffrn_orient_matrix_UB_13 0.0225219000
_diffrn_orient_matrix_UB_21 -0.0714643000
_diffrn_orient_matrix_UB_22 0.0054111000
_diffrn_orient_matrix_UB_23 0.0110584000
_diffrn_orient_matrix_UB_31 0.0118578000
_diffrn_orient_matrix_UB_32 -0.0320925000
_diffrn_orient_matrix_UB_33 0.0343896000
_diffrn_radiation_monochromator mirror
_diffrn_radiation_probe x-ray
_diffrn_radiation_type MoK\a
_diffrn_radiation_wavelength 0.71073
_diffrn_reflns_av_R_equivalents 0.0432
_diffrn_reflns_av_unetI/netI 0.1076
_diffrn_reflns_Laue_measured_fraction_full 0.996
_diffrn_reflns_Laue_measured_fraction_max 0.996
_diffrn_reflns_limit_h_max 10
_diffrn_reflns_limit_h_min -11
_diffrn_reflns_limit_k_max 11
_diffrn_reflns_limit_k_min -15
_diffrn_reflns_limit_l_max 20
_diffrn_reflns_limit_l_min -12
_diffrn_reflns_number 5681
_diffrn_reflns_point_group_measured_fraction_full 0.947
_diffrn_reflns_point_group_measured_fraction_max 0.941
_diffrn_reflns_theta_full 25.242
_diffrn_reflns_theta_max 26.019
_diffrn_reflns_theta_min 3.473
_diffrn_source 'SuperNova (Mo) X-ray Source'
_exptl_absorpt_coefficient_mu 0.209
_exptl_absorpt_correction_T_max 1.00000
_exptl_absorpt_correction_T_min 0.74566
_exptl_absorpt_correction_type multi-scan
_exptl_absorpt_process_details
;
CrysAlisPro, Agilent Technologies,
Version 1.171.37.35 (release 13-08-2014 CrysAlis171 .NET)
(compiled Aug 13 2014,18:06:01)
Empirical absorption correction using spherical harmonics,
 implemented in SCALE3 ABSPACK scaling algorithm.
;
_exptl_crystal_colour 'clear light colourless'
_exptl_crystal_colour_lustre clear
_exptl_crystal_colour_modifier light
_exptl_crystal_colour_primary colourless
_exptl_crystal_density_diffrn 1.263
_exptl_crystal_description block
_exptl_crystal_F_000 796
_exptl_crystal_size_max 0.21
_exptl_crystal_size_mid 0.15
_exptl_crystal_size_min 0.14
_refine_diff_density_max 0.288
_refine_diff_density_min -0.260
_refine_diff_density_rms 0.043
_refine_ls_abs_structure_details
;
 Flack x determined using 409 quotients [(I+)-(I-)]/[(I+)+(I-)]
 (Parsons, Flack and Wagner, Acta Cryst. B69 (2013) 249-259).
;
_refine_ls_abs_structure_Flack 0.05(14)
_refine_ls_extinction_method none
_refine_ls_goodness_of_fit_ref 1.035
_refine_ls_hydrogen_treatment constr
_refine_ls_matrix_type full
_refine_ls_number_parameters 247
_refine_ls_number_reflns 3700
_refine_ls_number_restraints 0
_refine_ls_restrained_S_all 1.035
_refine_ls_R_factor_all 0.1522
_refine_ls_R_factor_gt 0.0734
_refine_ls_shift/su_max 0.000
_refine_ls_shift/su_mean 0.000
_refine_ls_structure_factor_coef Fsqd
_refine_ls_weighting_details 'w=1/[\s^2^(Fo^2^)+(0.0540P)^2^] where P=(Fo^2^+2Fc^2^)/3'
_refine_ls_weighting_scheme calc
_refine_ls_wR_factor_gt 0.1357
_refine_ls_wR_factor_ref 0.1892
_reflns_Friedel_coverage 0.655
_reflns_Friedel_fraction_full 0.881
_reflns_Friedel_fraction_max 0.869
_reflns_number_gt 1782
_reflns_number_total 3700
_reflns_threshold_expression 'I > 2\s(I)'
_cod_data_source_file cs6b01693_si_002.cif
_cod_data_source_block zhangm0104
_cod_database_code 4516699
_shelx_space_group_comment
;
The symmetry employed for this shelxl refinement is uniquely defined
by the following loop, which should always be used as a source of
symmetry information in preference to the above space-group names.
They are only intended as comments.
;
_reflns_odcompleteness_completeness 99.53
_reflns_odcompleteness_iscentric 1
_reflns_odcompleteness_theta 26.32
_olex2_refinement_description
;
1. Fixed Uiso
 At 1.2 times of:
  All C(H) groups, All N(H) groups
 At 1.5 times of:
  All C(H,H,H) groups
2.a Ternary CH refined with riding coordinates:
 C1(H1)
2.b Aromatic/amide H refined with riding coordinates:
 C3(H3), C4(H4), C5(H5), C6(H6), C8(H8), C9(H9), C11(H11), N2(H2), C14(H14),
 C15(H15), C17(H17)
2.c Idealised Me refined as rotating group:
 C21(H21A,H21B,H21C), C22(H22A,H22B,H22C), C23(H23A,H23B,H23C)
;
_shelx_shelxl_version_number 2014/7
_olex2_date_sample_data_collection 2016-01-06
_olex2_submission_special_instructions 'No special instructions were received'

loop_
_space_group_symop_operation_xyz
'x, y, z'
'-x+1/2, -y, z+1/2'
'x+1/2, -y+1/2, -z'
'-x, y+1/2, -z+1/2'

loop_
_atom_site_label
_atom_site_type_symbol
_atom_site_fract_x
_atom_site_fract_y
_atom_site_fract_z
_atom_site_U_iso_or_equiv
_atom_site_adp_type
_atom_site_occupancy
_atom_site_site_symmetry_order
_atom_site_calc_flag
_atom_site_refinement_flags_posn
Cl1 Cl 0.6923(3) 0.4076(3) 0.1954(2) 0.1646(18) Uani 1 1 d .
O1 O -0.0084(5) 0.3948(4) 0.0085(3) 0.0683(14) Uani 1 1 d .
O2 O -0.0266(4) 0.5746(4) 0.0225(3) 0.0600(13) Uani 1 1 d .
N1 N 0.0734(5) 0.4734(4) 0.1194(3) 0.0468(14) Uani 1 1 d .
C1 C 0.1039(6) 0.5701(5) 0.1667(4) 0.0444(16) Uani 1 1 d .
H1 H 0.0239 0.6180 0.1589 0.053 Uiso 1 1 calc R
C2 C 0.1094(6) 0.5459(6) 0.2562(4) 0.0498(18) Uani 1 1 d .
C3 C 0.1010(7) 0.6307(7) 0.3105(5) 0.069(2) Uani 1 1 d .
H3 H 0.0926 0.7002 0.2917 0.082 Uiso 1 1 calc R
C4 C 0.1051(9) 0.6112(10) 0.3920(6) 0.096(3) Uani 1 1 d .
H4 H 0.0997 0.6681 0.4277 0.115 Uiso 1 1 calc R
C5 C 0.1169(9) 0.5111(12) 0.4208(6) 0.096(4) Uani 1 1 d .
H5 H 0.1178 0.4993 0.4759 0.115 Uiso 1 1 calc R
C6 C 0.1276(7) 0.4254(9) 0.3681(6) 0.079(3) Uani 1 1 d .
H6 H 0.1364 0.3564 0.3880 0.095 Uiso 1 1 calc R
C7 C 0.1253(6) 0.4433(7) 0.2842(5) 0.061(2) Uani 1 1 d .
C8 C 0.1359(8) 0.3577(7) 0.2269(6) 0.076(3) Uani 1 1 d .
H8 H 0.1622 0.2901 0.2444 0.091 Uiso 1 1 calc R
C9 C 0.1089(7) 0.3731(6) 0.1497(5) 0.060(2) Uani 1 1 d .
H9 H 0.1137 0.3154 0.1148 0.072 Uiso 1 1 calc R
C10 C 0.2304(6) 0.6288(6) 0.1354(4) 0.0495(18) Uani 1 1 d .
C11 C 0.2242(8) 0.7262(6) 0.1003(5) 0.072(2) Uani 1 1 d .
H11 H 0.1417 0.7642 0.0924 0.086 Uiso 1 1 calc R
N2 N 0.3522(9) 0.7613(7) 0.0782(4) 0.096(3) Uani 1 1 d .
H2 H 0.3706 0.8202 0.0540 0.115 Uiso 1 1 calc R
C13 C 0.4483(9) 0.6850(9) 0.1016(5) 0.081(3) Uani 1 1 d .
C14 C 0.5944(12) 0.6838(13) 0.0957(7) 0.123(5) Uani 1 1 d .
H14 H 0.6419 0.7399 0.0714 0.148 Uiso 1 1 calc R
C15 C 0.6642(9) 0.6011(13) 0.1254(8) 0.117(5) Uani 1 1 d .
H15 H 0.7616 0.6015 0.1243 0.140 Uiso 1 1 calc R
C16 C 0.5931(8) 0.5125(10) 0.1586(5) 0.097(4) Uani 1 1 d .
C17 C 0.4498(6) 0.5114(7) 0.1665(4) 0.066(2) Uani 1 1 d .
H17 H 0.4039 0.4539 0.1900 0.080 Uiso 1 1 calc R
C18 C 0.3755(6) 0.5989(6) 0.1382(4) 0.0541(18) Uani 1 1 d .
C19 C 0.0085(6) 0.4874(6) 0.0463(4) 0.0501(16) Uani 1 1 d .
C20 C -0.0755(8) 0.3883(7) -0.0705(5) 0.069(2) Uani 1 1 d .
C21 C -0.0603(13) 0.2701(8) -0.0920(6) 0.130(4) Uani 1 1 d .
H21A H 0.0351 0.2482 -0.0840 0.195 Uiso 1 1 calc GR
H21B H -0.0858 0.2595 -0.1471 0.195 Uiso 1 1 calc GR
H21C H -0.1207 0.2283 -0.0583 0.195 Uiso 1 1 calc GR
C22 C -0.2270(7) 0.4227(9) -0.0633(6) 0.111(4) Uani 1 1 d .
H22A H -0.2722 0.3816 -0.0221 0.166 Uiso 1 1 calc GR
H22B H -0.2739 0.4113 -0.1135 0.166 Uiso 1 1 calc GR
H22C H -0.2310 0.4970 -0.0496 0.166 Uiso 1 1 calc GR
C23 C 0.0030(9) 0.4560(9) -0.1305(5) 0.105(3) Uani 1 1 d .
H23A H -0.0164 0.5300 -0.1206 0.158 Uiso 1 1 calc GR
H23B H -0.0265 0.4377 -0.1838 0.158 Uiso 1 1 calc GR
H23C H 0.1018 0.4433 -0.1252 0.158 Uiso 1 1 calc GR

loop_
_atom_site_aniso_label
_atom_site_aniso_U_11
_atom_site_aniso_U_22
_atom_site_aniso_U_33
_atom_site_aniso_U_23
_atom_site_aniso_U_13
_atom_site_aniso_U_12
Cl1 0.0832(15) 0.217(4) 0.194(3) -0.081(3) -0.029(2) 0.073(2)
O1 0.088(3) 0.062(3) 0.054(3) -0.010(3) -0.020(3) -0.002(3)
O2 0.060(3) 0.060(3) 0.060(3) 0.013(3) -0.014(2) 0.001(3)
N1 0.045(3) 0.043(3) 0.052(3) -0.001(3) -0.014(3) -0.002(3)
C1 0.040(3) 0.042(4) 0.051(4) -0.003(3) -0.002(3) -0.001(3)
C2 0.038(3) 0.063(5) 0.048(4) 0.004(4) 0.003(3) 0.001(4)
C3 0.066(4) 0.081(6) 0.060(5) -0.005(5) 0.003(4) 0.012(4)
C4 0.097(6) 0.135(10) 0.055(6) -0.008(7) 0.008(5) 0.009(7)
C5 0.076(5) 0.164(12) 0.047(5) 0.015(7) 0.009(4) 0.002(7)
C6 0.069(5) 0.101(7) 0.066(6) 0.031(6) -0.007(4) -0.008(5)
C7 0.045(4) 0.078(6) 0.061(5) 0.012(5) -0.002(3) -0.007(4)
C8 0.084(5) 0.052(5) 0.091(7) 0.023(5) -0.036(5) -0.004(4)
C9 0.071(4) 0.041(4) 0.068(5) 0.001(4) -0.017(4) 0.006(4)
C10 0.053(4) 0.059(5) 0.037(4) -0.008(4) -0.002(3) -0.015(3)
C11 0.073(5) 0.057(5) 0.085(6) 0.013(5) -0.007(4) -0.019(4)
N2 0.118(6) 0.088(6) 0.081(6) 0.018(5) -0.002(5) -0.046(6)
C13 0.068(5) 0.116(8) 0.059(5) -0.016(6) 0.017(4) -0.046(5)
C14 0.093(8) 0.199(15) 0.078(8) -0.019(9) 0.025(6) -0.072(9)
C15 0.047(5) 0.203(15) 0.100(9) -0.046(10) 0.014(5) -0.025(8)
C16 0.050(4) 0.158(11) 0.082(7) -0.045(7) 0.002(4) 0.015(6)
C17 0.042(3) 0.097(7) 0.060(5) -0.021(5) 0.003(3) 0.007(4)
C18 0.052(4) 0.071(5) 0.039(4) -0.010(4) 0.004(3) -0.011(4)
C19 0.039(3) 0.063(5) 0.048(4) 0.007(4) -0.006(3) -0.003(4)
C20 0.076(5) 0.079(6) 0.053(5) -0.005(5) -0.012(4) -0.007(5)
C21 0.210(11) 0.086(7) 0.093(8) -0.030(6) -0.045(8) -0.002(8)
C22 0.064(5) 0.160(11) 0.108(8) -0.020(8) -0.015(5) -0.017(6)
C23 0.106(6) 0.160(10) 0.050(5) 0.008(6) 0.018(5) 0.000(7)

loop_
_atom_type_symbol
_atom_type_description
_atom_type_scat_dispersion_real
_atom_type_scat_dispersion_imag
_atom_type_scat_source
C C 0.0033 0.0016 'International Tables Vol C Tables 4.2.6.8 and 6.1.1.4'
H H 0.0000 0.0000 'International Tables Vol C Tables 4.2.6.8 and 6.1.1.4'
Cl Cl 0.1484 0.1585 'International Tables Vol C Tables 4.2.6.8 and 6.1.1.4'
N N 0.0061 0.0033 'International Tables Vol C Tables 4.2.6.8 and 6.1.1.4'
O O 0.0106 0.0060 'International Tables Vol C Tables 4.2.6.8 and 6.1.1.4'

loop_
_geom_angle_atom_site_label_1
_geom_angle_atom_site_label_2
_geom_angle_atom_site_label_3
_geom_angle
C19 O1 C20 121.8(6)
C9 N1 C1 119.9(5)
C19 N1 C1 117.2(6)
C19 N1 C9 122.9(6)
N1 C1 H1 106.2
N1 C1 C2 111.6(6)
N1 C1 C10 111.9(5)
C2 C1 H1 106.2
C10 C1 H1 106.2
C10 C1 C2 114.2(5)
C3 C2 C1 118.7(7)
C7 C2 C1 121.5(7)
C7 C2 C3 119.8(7)
C2 C3 H3 120.0
C4 C3 C2 120.0(9)
C4 C3 H3 120.0
C3 C4 H4 119.4
C5 C4 C3 121.1(11)
C5 C4 H4 119.4
C4 C5 H5 120.0
C4 C5 C6 120.1(9)
C6 C5 H5 120.0
C5 C6 H6 120.0
C5 C6 C7 120.0(9)
C7 C6 H6 120.0
C2 C7 C6 119.0(9)
C2 C7 C8 118.6(7)
C6 C7 C8 122.4(8)
C7 C8 H8 119.3
C9 C8 C7 121.4(8)
C9 C8 H8 119.3
N1 C9 H9 119.0
C8 C9 N1 122.0(7)
C8 C9 H9 119.0
C11 C10 C1 123.7(7)
C11 C10 C18 107.0(7)
C18 C10 C1 129.3(7)
C10 C11 H11 124.1
N2 C11 C10 111.8(8)
N2 C11 H11 124.1
C11 N2 H2 126.3
C11 N2 C13 107.3(7)
C13 N2 H2 126.3
N2 C13 C14 130.5(11)
N2 C13 C18 108.8(6)
C14 C13 C18 120.6(11)
C13 C14 H14 120.6
C15 C14 C13 118.9(12)
C15 C14 H14 120.6
C14 C15 H15 119.4
C14 C15 C16 121.2(9)
C16 C15 H15 119.4
C15 C16 Cl1 118.2(7)
C17 C16 Cl1 120.2(10)
C17 C16 C15 121.5(10)
C16 C17 H17 121.1
C16 C17 C18 117.9(9)
C18 C17 H17 121.1
C13 C18 C10 105.0(7)
C17 C18 C10 135.2(7)
C17 C18 C13 119.8(7)
O1 C19 N1 111.3(6)
O2 C19 O1 126.8(6)
O2 C19 N1 121.9(7)
O1 C20 C21 102.9(7)
O1 C20 C22 109.2(6)
O1 C20 C23 110.3(6)
C22 C20 C21 112.6(8)
C23 C20 C21 110.0(8)
C23 C20 C22 111.5(8)
C20 C21 H21A 109.5
C20 C21 H21B 109.5
C20 C21 H21C 109.5
H21A C21 H21B 109.5
H21A C21 H21C 109.5
H21B C21 H21C 109.5
C20 C22 H22A 109.5
C20 C22 H22B 109.5
C20 C22 H22C 109.5
H22A C22 H22B 109.5
H22A C22 H22C 109.5
H22B C22 H22C 109.5
C20 C23 H23A 109.5
C20 C23 H23B 109.5
C20 C23 H23C 109.5
H23A C23 H23B 109.5
H23A C23 H23C 109.5
H23B C23 H23C 109.5

loop_
_geom_bond_atom_site_label_1
_geom_bond_atom_site_label_2
_geom_bond_distance
Cl1 C16 1.732(11)
O1 C19 1.330(8)
O1 C20 1.466(8)
O2 C19 1.210(8)
N1 C1 1.475(8)
N1 C9 1.396(8)
N1 C19 1.377(8)
C1 H1 0.9800
C1 C2 1.522(9)
C1 C10 1.507(9)
C2 C3 1.397(10)
C2 C7 1.377(10)
C3 H3 0.9300
C3 C4 1.381(12)
C4 H4 0.9300
C4 C5 1.347(15)
C5 H5 0.9300
C5 C6 1.390(13)
C6 H6 0.9300
C6 C7 1.416(11)
C7 C8 1.440(11)
C8 H8 0.9300
C8 C9 1.326(10)
C9 H9 0.9300
C10 C11 1.355(10)
C10 C18 1.435(9)
C11 H11 0.9300
C11 N2 1.349(9)
N2 H2 0.8600
N2 C13 1.380(11)
C13 C14 1.398(13)
C13 C18 1.421(11)
C14 H14 0.9300
C14 C15 1.327(17)
C15 H15 0.9300
C15 C16 1.414(16)
C16 C17 1.374(9)
C17 H17 0.9300
C17 C18 1.388(10)
C20 C21 1.532(12)
C20 C22 1.513(11)
C20 C23 1.510(11)
C21 H21A 0.9600
C21 H21B 0.9600
C21 H21C 0.9600
C22 H22A 0.9600
C22 H22B 0.9600
C22 H22C 0.9600
C23 H23A 0.9600
C23 H23B 0.9600
C23 H23C 0.9600

loop_
_geom_torsion_atom_site_label_1
_geom_torsion_atom_site_label_2
_geom_torsion_atom_site_label_3
_geom_torsion_atom_site_label_4
_geom_torsion
Cl1 C16 C17 C18 178.1(5)
N1 C1 C2 C3 -163.7(6)
N1 C1 C2 C7 17.7(8)
N1 C1 C10 C11 112.3(7)
N1 C1 C10 C18 -70.2(8)
C1 N1 C9 C8 17.6(10)
C1 N1 C19 O1 177.7(5)
C1 N1 C19 O2 -2.4(9)
C1 C2 C3 C4 179.7(6)
C1 C2 C7 C6 -179.1(5)
C1 C2 C7 C8 -0.4(10)
C1 C10 C11 N2 179.5(6)
C1 C10 C18 C13 -178.6(7)
C1 C10 C18 C17 1.7(13)
C2 C1 C10 C11 -119.7(7)
C2 C1 C10 C18 57.7(9)
C2 C3 C4 C5 -0.2(13)
C2 C7 C8 C9 -10.7(11)
C3 C2 C7 C6 2.3(10)
C3 C2 C7 C8 -179.0(6)
C3 C4 C5 C6 1.2(15)
C4 C5 C6 C7 -0.4(13)
C5 C6 C7 C2 -1.3(11)
C5 C6 C7 C8 -179.9(8)
C6 C7 C8 C9 167.9(7)
C7 C2 C3 C4 -1.6(11)
C7 C8 C9 N1 2.2(12)
C9 N1 C1 C2 -26.0(7)
C9 N1 C1 C10 103.3(7)
C9 N1 C19 O1 -3.0(8)
C9 N1 C19 O2 176.9(6)
C10 C1 C2 C3 68.2(8)
C10 C1 C2 C7 -110.5(7)
C10 C11 N2 C13 -1.7(9)
C11 C10 C18 C13 -0.8(8)
C11 C10 C18 C17 179.5(8)
C11 N2 C13 C14 -177.5(10)
C11 N2 C13 C18 1.1(9)
N2 C13 C14 C15 177.9(11)
N2 C13 C18 C10 -0.2(8)
N2 C13 C18 C17 179.6(7)
C13 C14 C15 C16 3.5(19)
C14 C13 C18 C10 178.5(8)
C14 C13 C18 C17 -1.7(12)
C14 C15 C16 Cl1 179.6(10)
C14 C15 C16 C17 -4.5(17)
C15 C16 C17 C18 2.2(13)
C16 C17 C18 C10 -179.5(7)
C16 C17 C18 C13 0.8(11)
C18 C10 C11 N2 1.5(9)
C18 C13 C14 C15 -0.5(17)
C19 O1 C20 C21 175.5(7)
C19 O1 C20 C22 -64.7(9)
C19 O1 C20 C23 58.2(9)
C19 N1 C1 C2 153.3(5)
C19 N1 C1 C10 -77.4(7)
C19 N1 C9 C8 -161.6(7)
C20 O1 C19 O2 -0.1(11)
C20 O1 C19 N1 179.8(5)
